data_7115529
loop_
_publ_author_name
'Igor L. Fedushkin'
'Vladimir G. Sokolov'
'Alexander V. Piskunov'
'Valentine M. Makarov'
'Eugeny V. Baranov'
'Gleb A. Abakumov'

_publ_section_title
;
 Adaptive behavior of a redox-active gallium carbenoid in complexes with
 molybdenum
;
_journal_name_full Chem.Commun.
_journal_page_first 10108
_journal_paper_doi 10.1039/C4cc04019H
_journal_volume 50
_journal_year 2014
_chemical_formula_sum 'C44 H45 Ga Mo N2 O3'
_chemical_formula_weight 815.48
_chemical_name_systematic
;
 ?
;
_space_group_crystal_system monoclinic
_space_group_IT_number 4
_space_group_name_Hall 'P 2yb'
_space_group_name_H-M_alt 'P 1 21 1'
_symmetry_space_group_name_Hall 'P 2yb'
_symmetry_space_group_name_H-M 'P 1 21 1'
_atom_sites_solution_hydrogens geom
_atom_sites_solution_primary direct
_atom_sites_solution_secondary difmap
_audit_creation_method SHELXL-2013
_cell_angle_alpha 90
_cell_angle_beta 97.2432(13)
_cell_angle_gamma 90
_cell_formula_units_Z 4
_cell_length_a 8.82154(13)
_cell_length_b 38.0697(5)
_cell_length_c 11.69917(16)
_cell_measurement_reflns_used 23311
_cell_measurement_temperature 100(2)
_cell_measurement_theta_max 32.3423
_cell_measurement_theta_min 3.1267
_cell_volume 3897.62(9)
_computing_cell_refinement 'CrysAlisPro, Agilent Technologies'
_computing_data_collection 'CrysAlisPro, Agilent Technologies'
_computing_data_reduction 'CrysAlisPro, Agilent Technologies'
_computing_molecular_graphics 'Bruker SHELXTL'
_computing_publication_material 'Bruker SHELXTL'
_computing_structure_refinement 'SHELXL-2013 (Sheldrick, 2013)'
_computing_structure_solution 'SHELXS-2013 (Sheldrick, 2013)'
_diffrn_ambient_temperature 100(2)
_diffrn_measured_fraction_theta_full 0.998
_diffrn_measured_fraction_theta_max 0.947
_diffrn_measurement_device_type 'Xcalibur, Eos'
_diffrn_measurement_method '\w scans'
_diffrn_radiation_type MoK\a
_diffrn_radiation_wavelength 0.71073
_diffrn_reflns_av_R_equivalents 0.0567
_diffrn_reflns_av_unetI/netI 0.0722
_diffrn_reflns_Laue_measured_fraction_full 0.998
_diffrn_reflns_Laue_measured_fraction_max 0.947
_diffrn_reflns_limit_h_max 13
_diffrn_reflns_limit_h_min -12
_diffrn_reflns_limit_k_max 56
_diffrn_reflns_limit_k_min -57
_diffrn_reflns_limit_l_max 17
_diffrn_reflns_limit_l_min -16
_diffrn_reflns_number 88721
_diffrn_reflns_point_group_measured_fraction_full 0.997
_diffrn_reflns_point_group_measured_fraction_max 0.927
_diffrn_reflns_theta_full 25.242
_diffrn_reflns_theta_max 32.414
_diffrn_reflns_theta_min 3.133
_diffrn_source 'Enhance (Mo) X-ray Source'
_exptl_absorpt_coefficient_mu 1.054
_exptl_absorpt_correction_T_max 1.00000
_exptl_absorpt_correction_T_min 0.92352
_exptl_absorpt_correction_type multi-scan
_exptl_absorpt_process_details
;
SCALE3 ABSPACK, CrysAlisPro, Agilent Technologies (2012) 
;
_exptl_crystal_colour black
_exptl_crystal_density_diffrn 1.390
_exptl_crystal_description prism
_exptl_crystal_F_000 1680
_exptl_crystal_size_max 0.400
_exptl_crystal_size_mid 0.200
_exptl_crystal_size_min 0.150
_refine_diff_density_max 0.744
_refine_diff_density_min -0.820
_refine_diff_density_rms 0.089
_refine_ls_abs_structure_details
;
 Flack x determined using 8521 quotients [(I+)-(I-)]/[(I+)+(I-)]
 (Parsons and Flack (2004), Acta Cryst. A60, s61).
;
_refine_ls_abs_structure_Flack 0.009(4)
_refine_ls_extinction_method none
_refine_ls_goodness_of_fit_ref 1.016
_refine_ls_hydrogen_treatment constr
_refine_ls_matrix_type full
_refine_ls_number_parameters 1120
_refine_ls_number_reflns 25974
_refine_ls_number_restraints 317
_refine_ls_restrained_S_all 1.046
_refine_ls_R_factor_all 0.0702
_refine_ls_R_factor_gt 0.0499
_refine_ls_shift/su_max 0.001
_refine_ls_shift/su_mean 0.000
_refine_ls_structure_factor_coef Fsqd
_refine_ls_weighting_details 'w=1/[\s^2^(Fo^2^)+(0.0335P)^2^+1.7939P] where P=(Fo^2^+2Fc^2^)/3'
_refine_ls_weighting_scheme calc
_refine_ls_wR_factor_gt 0.0872
_refine_ls_wR_factor_ref 0.0937
_reflns_Friedel_coverage 0.932
_reflns_Friedel_fraction_full 0.997
_reflns_Friedel_fraction_max 0.906
_reflns_number_gt 21017
_reflns_number_total 25974
_reflns_threshold_expression 'I > 2\s(I)'
_cod_data_source_file c4cc04019h2.cif
_cod_data_source_block gabianmocpco
_cod_database_code 7115529
_shelx_space_group_comment
;
The symmetry employed for this shelxl refinement is uniquely defined
by the following loop, which should always be used as a source of
symmetry information in preference to the above space-group names.
They are only intended as comments.
;
_shelx_estimated_absorpt_t_min 0.678
_shelx_estimated_absorpt_t_max 0.858
_shelxl_version_number 2013-4

loop_
_space_group_symop_operation_xyz
'x, y, z'
'-x, y+1/2, -z'

loop_
_atom_site_label
_atom_site_type_symbol
_atom_site_fract_x
_atom_site_fract_y
_atom_site_fract_z
_atom_site_U_iso_or_equiv
_atom_site_adp_type
_atom_site_occupancy
_atom_site_site_symmetry_order
_atom_site_calc_flag
_atom_site_refinement_flags_posn
_atom_site_refinement_flags_adp
_atom_site_refinement_flags_occupancy
_atom_site_disorder_assembly
_atom_site_disorder_group
Ga1A Ga 0.41930(4) 0.08779(2) 0.39656(3) 0.01637(7) Uani 1 1 d . . . . .
Mo1A Mo 0.48754(3) 0.08287(2) 0.19079(2) 0.02151(6) Uani 1 1 d . . . . .
N1A N 0.4057(3) 0.12621(6) 0.4953(2) 0.0167(5) Uani 1 1 d . . . . .
N2A N 0.3209(3) 0.05919(6) 0.4961(2) 0.0174(6) Uani 1 1 d . . . . .
O1A O 0.1376(3) 0.09874(6) 0.1831(2) 0.0305(6) Uani 1 1 d . . . . .
O2A O 0.5596(3) 0.01152(6) 0.3200(2) 0.0340(7) Uani 1 1 d . . . . .
O3A O 0.3596(3) 0.02404(8) 0.0157(2) 0.0474(8) Uani 1 1 d . . . . .
C1A C 0.3353(3) 0.11473(8) 0.5879(3) 0.0175(6) Uani 1 1 d . . . . .
C2A C 0.2888(3) 0.07998(8) 0.5875(2) 0.0182(6) Uani 1 1 d . . . . .
C3A C 0.2089(3) 0.07344(8) 0.6885(3) 0.0198(7) Uani 1 1 d . . . . .
C4A C 0.2166(3) 0.10595(8) 0.7496(3) 0.0188(7) Uani 1 1 d . . . . .
C5A C 0.2919(3) 0.13218(8) 0.6920(3) 0.0201(7) Uani 1 1 d . . . . .
C6A C 0.3066(4) 0.16519(9) 0.7401(3) 0.0271(8) Uani 1 1 d . . . . .
H6AA H 0.3568 0.1835 0.7045 0.033 Uiso 1 1 calc R U . . .
C7A C 0.2438(4) 0.17111(10) 0.8458(3) 0.0354(9) Uani 1 1 d . . . . .
H7AA H 0.2540 0.1939 0.8793 0.042 Uiso 1 1 calc R U . . .
C8A C 0.1708(4) 0.14610(10) 0.9002(3) 0.0306(9) Uani 1 1 d . . . . .
H8AA H 0.1320 0.1513 0.9704 0.037 Uiso 1 1 calc R U . . .
C9A C 0.1526(4) 0.11166(9) 0.8511(3) 0.0245(8) Uani 1 1 d . . . . .
C10A C 0.0728(4) 0.08246(11) 0.8931(3) 0.0324(8) Uani 1 1 d . . . . .
H10A H 0.0271 0.0847 0.9621 0.039 Uiso 1 1 calc R U . . .
C11A C 0.0628(4) 0.05174(11) 0.8340(3) 0.0356(9) Uani 1 1 d . . . . .
H11A H 0.0071 0.0330 0.8626 0.043 Uiso 1 1 calc R U . . .
C12A C 0.1315(4) 0.04582(9) 0.7309(3) 0.0279(8) Uani 1 1 d . . . . .
H12A H 0.1239 0.0237 0.6931 0.033 Uiso 1 1 calc R U . . .
C13A C 0.4756(4) 0.15994(8) 0.4965(3) 0.0245(8) Uani 1 1 d . . . . .
C14A C 0.6177(5) 0.16488(11) 0.5645(4) 0.0474(10) Uani 1 1 d . U . . .
C15A C 0.6783(6) 0.19986(15) 0.5591(5) 0.0801(16) Uani 1 1 d . U . . .
H15A H 0.7728 0.2057 0.6033 0.096 Uiso 1 1 calc R U . . .
C16A C 0.6013(7) 0.22452(15) 0.4912(5) 0.0815(16) Uani 1 1 d . U . . .
H16A H 0.6462 0.2471 0.4891 0.098 Uiso 1 1 calc R U . . .
C17A C 0.4686(7) 0.21941(12) 0.4280(4) 0.0639(14) Uani 1 1 d . U . . .
H17A H 0.4203 0.2380 0.3829 0.077 Uiso 1 1 calc R U . . .
C18A C 0.4005(4) 0.18649(9) 0.4282(3) 0.0507(13) Uani 1 1 d D . . . .
C19A C 0.6966(5) 0.13612(16) 0.6364(4) 0.0632(16) Uani 1 1 d . . . . .
H19A H 0.6207 0.1167 0.6387 0.076 Uiso 1 1 calc R U . . .
C20A C 0.7516(8) 0.1460(2) 0.7609(5) 0.096(2) Uani 1 1 d . U . . .
H20A H 0.6653 0.1547 0.7979 0.144 Uiso 1 1 calc R U . . .
H20B H 0.8296 0.1644 0.7625 0.144 Uiso 1 1 calc R U . . .
H20C H 0.7955 0.1253 0.8024 0.144 Uiso 1 1 calc R U . . .
C21A C 0.8304(6) 0.1212(2) 0.5779(5) 0.098(2) Uani 1 1 d . . . . .
H21A H 0.7920 0.1131 0.5001 0.146 Uiso 1 1 calc R U . . .
H21B H 0.8768 0.1014 0.6233 0.146 Uiso 1 1 calc R U . . .
H21C H 0.9071 0.1395 0.5733 0.146 Uiso 1 1 calc R U . . .
C22A C 0.2325(5) 0.1810(2) 0.3741(4) 0.047(2) Uani 0.473(6) 1 d D U P A 1
H22A H 0.2174 0.1552 0.3826 0.057 Uiso 0.473(6) 1 calc R U P A 1
C23A C 0.1018(7) 0.1968(2) 0.4324(7) 0.060(3) Uani 0.473(6) 1 d D U P A 1
H23A H 0.1195 0.1921 0.5154 0.090 Uiso 0.473(6) 1 calc R U P A 1
H23B H 0.0047 0.1862 0.3997 0.090 Uiso 0.473(6) 1 calc R U P A 1
H23C H 0.0978 0.2223 0.4195 0.090 Uiso 0.473(6) 1 calc R U P A 1
C24A C 0.1765(11) 0.1875(3) 0.2463(4) 0.058(3) Uani 0.473(6) 1 d D U P A 1
H24A H 0.0668 0.1826 0.2313 0.087 Uiso 0.473(6) 1 calc R U P A 1
H24B H 0.2316 0.1720 0.1989 0.087 Uiso 0.473(6) 1 calc R U P A 1
H24C H 0.1954 0.2120 0.2271 0.087 Uiso 0.473(6) 1 calc R U P A 1
C22R C 0.2735(5) 0.17968(15) 0.3336(4) 0.045(2) Uani 0.527(6) 1 d D U P A 2
H22D H 0.2849 0.1561 0.2982 0.054 Uiso 0.527(6) 1 calc R U P A 2
C23R C 0.1388(6) 0.1802(2) 0.4028(6) 0.060(3) Uani 0.527(6) 1 d D U P A 2
H23J H 0.1517 0.1616 0.4613 0.089 Uiso 0.527(6) 1 calc R U P A 2
H23K H 0.0440 0.1762 0.3511 0.089 Uiso 0.527(6) 1 calc R U P A 2
H23L H 0.1338 0.2031 0.4405 0.089 Uiso 0.527(6) 1 calc R U P A 2
C24R C 0.2707(10) 0.20865(15) 0.2435(5) 0.053(2) Uani 0.527(6) 1 d D U P A 2
H24J H 0.3602 0.2064 0.2023 0.079 Uiso 0.527(6) 1 calc R U P A 2
H24K H 0.2725 0.2316 0.2816 0.079 Uiso 0.527(6) 1 calc R U P A 2
H24L H 0.1774 0.2066 0.1887 0.079 Uiso 0.527(6) 1 calc R U P A 2
C25A C 0.3166(4) 0.02165(7) 0.5055(3) 0.0186(7) Uani 1 1 d . . . . .
C26A C 0.4241(4) 0.00466(8) 0.5872(3) 0.0238(7) Uani 1 1 d . . . . .
C27A C 0.4147(5) -0.03193(9) 0.5959(3) 0.0339(9) Uani 1 1 d . . . . .
H27A H 0.4844 -0.0439 0.6509 0.041 Uiso 1 1 calc R U . . .
C28A C 0.3066(5) -0.05089(9) 0.5263(3) 0.0381(10) Uani 1 1 d . . . . .
H28A H 0.3023 -0.0757 0.5339 0.046 Uiso 1 1 calc R U . . .
C29A C 0.2032(4) -0.03377(9) 0.4445(3) 0.0295(8) Uani 1 1 d . . . . .
H29A H 0.1301 -0.0470 0.3958 0.035 Uiso 1 1 calc R U . . .
C30A C 0.2067(4) 0.00259(8) 0.4342(3) 0.0228(7) Uani 1 1 d . . . . .
C31A C 0.5523(3) 0.02437(9) 0.6591(2) 0.0328(9) Uani 1 1 d D . . . .
H31A H 0.5518 0.0493 0.6321 0.039 Uiso 0.606(6) 1 calc R U P B 1
H31B H 0.5128 0.0489 0.6645 0.039 Uiso 0.394(6) 1 calc R U P B 2
C32A C 0.5409(8) 0.02409(19) 0.7874(4) 0.0433(18) Uani 0.606(6) 1 d D U P B 1
H32A H 0.6289 0.0365 0.8284 0.065 Uiso 0.606(6) 1 calc R U P B 1
H32B H 0.5401 -0.0002 0.8147 0.065 Uiso 0.606(6) 1 calc R U P B 1
H32C H 0.4465 0.0359 0.8021 0.065 Uiso 0.606(6) 1 calc R U P B 1
C33A C 0.7023(6) 0.0069(2) 0.6345(7) 0.061(2) Uani 0.606(6) 1 d D U P B 1
H33A H 0.7894 0.0198 0.6743 0.091 Uiso 0.606(6) 1 calc R U P B 1
H33B H 0.7078 0.0071 0.5514 0.091 Uiso 0.606(6) 1 calc R U P B 1
H33C H 0.7052 -0.0174 0.6622 0.091 Uiso 0.606(6) 1 calc R U P B 1
C32R C 0.5891(12) 0.0122(3) 0.7848(4) 0.042(3) Uani 0.394(6) 1 d D U P B 2
H32G H 0.6531 0.0298 0.8288 0.064 Uiso 0.394(6) 1 calc R U P B 2
H32H H 0.6439 -0.0103 0.7871 0.064 Uiso 0.394(6) 1 calc R U P B 2
H32I H 0.4939 0.0092 0.8187 0.064 Uiso 0.394(6) 1 calc R U P B 2
C33R C 0.7001(6) 0.0284(3) 0.6070(6) 0.040(3) Uani 0.394(6) 1 d D U P B 2
H33G H 0.6777 0.0372 0.5279 0.060 Uiso 0.394(6) 1 calc R U P B 2
H33H H 0.7513 0.0056 0.6064 0.060 Uiso 0.394(6) 1 calc R U P B 2
H33I H 0.7669 0.0451 0.6530 0.060 Uiso 0.394(6) 1 calc R U P B 2
C34A C 0.0930(4) 0.02130(9) 0.3446(3) 0.0264(8) Uani 1 1 d . . . . .
H34A H 0.1205 0.0468 0.3449 0.032 Uiso 1 1 calc R U . . .
C35A C -0.0687(6) 0.01808(17) 0.3769(5) 0.0689(17) Uani 1 1 d . . . . .
H35A H -0.0740 0.0296 0.4511 0.103 Uiso 1 1 calc R U . . .
H35B H -0.0951 -0.0068 0.3828 0.103 Uiso 1 1 calc R U . . .
H35C H -0.1408 0.0293 0.3174 0.103 Uiso 1 1 calc R U . . .
C36A C 0.0990(5) 0.00698(11) 0.2233(3) 0.0428(11) Uani 1 1 d . . . . .
H36A H 0.0316 0.0209 0.1677 0.064 Uiso 1 1 calc R U . . .
H36B H 0.0653 -0.0176 0.2197 0.064 Uiso 1 1 calc R U . . .
H36C H 0.2040 0.0084 0.2045 0.064 Uiso 1 1 calc R U . . .
C37A C 0.6325(5) 0.13442(10) 0.2295(4) 0.0414(10) Uani 1 1 d . . . . .
H37A H 0.6348 0.1493 0.3003 0.050 Uiso 1 1 calc R U . . .
C38A C 0.5367(5) 0.13976(11) 0.1247(4) 0.0470(11) Uani 1 1 d . . . . .
H38A H 0.4597 0.1590 0.1088 0.056 Uiso 1 1 calc R U . . .
C39A C 0.5775(5) 0.11566(13) 0.0443(4) 0.0511(12) Uani 1 1 d . . . . .
H39A H 0.5351 0.1149 -0.0391 0.061 Uiso 1 1 calc R U . . .
C40A C 0.6993(5) 0.09456(12) 0.0974(4) 0.0515(12) Uani 1 1 d . . . . .
H40A H 0.7587 0.0769 0.0578 0.062 Uiso 1 1 calc R U . . .
C41A C 0.7353(5) 0.10659(12) 0.2133(4) 0.0491(12) Uani 1 1 d . . . . .
H41A H 0.8232 0.0986 0.2697 0.059 Uiso 1 1 calc R U . . .
C42A C 0.2670(4) 0.09228(8) 0.1901(3) 0.0226(7) Uani 1 1 d . . . . .
C43A C 0.5321(4) 0.03838(8) 0.2772(3) 0.0202(7) Uani 1 1 d . . . . .
C44A C 0.4031(4) 0.04619(10) 0.0775(3) 0.0328(9) Uani 1 1 d . . . . .
Ga1B Ga 0.76570(4) -0.13278(2) 0.02435(3) 0.01736(7) Uani 1 1 d . . . . .
Mo1B Mo 0.64307(4) -0.08283(2) 0.12512(2) 0.02674(7) Uani 1 1 d . . . . .
N1B N 0.8319(3) -0.17757(6) 0.07687(19) 0.0183(6) Uani 1 1 d D . . . .
N2B N 0.8597(3) -0.13945(6) -0.1088(2) 0.0176(6) Uani 1 1 d . . . . .
O1B O 0.9978(3) -0.08384(8) 0.1979(3) 0.0587(9) Uani 1 1 d . . . . .
O2B O 0.5841(3) -0.07064(7) -0.1421(2) 0.0389(7) Uani 1 1 d . . . . .
O3B O 0.7189(3) -0.00283(6) 0.0922(2) 0.0399(7) Uani 1 1 d . . . . .
C1B C 0.9074(3) -0.19289(8) -0.0069(3) 0.0180(7) Uani 1 1 d . . . . .
C2B C 0.9237(3) -0.17315(8) -0.1034(3) 0.0185(7) Uani 1 1 d . . . . .
C3B C 1.0105(4) -0.19293(9) -0.1809(3) 0.0234(7) Uani 1 1 d . . . . .
C4B C 1.0416(4) -0.22589(8) -0.1237(3) 0.0232(7) Uani 1 1 d . . . . .
C5B C 0.9814(3) -0.22730(8) -0.0171(3) 0.0194(7) Uani 1 1 d . . . . .
C6B C 1.0056(4) -0.25717(8) 0.0489(3) 0.0268(8) Uani 1 1 d . . . . .
H6BA H 0.9661 -0.2591 0.1205 0.032 Uiso 1 1 calc R U . . .
C7B C 1.0903(4) -0.28497(9) 0.0081(4) 0.0337(9) Uani 1 1 d . . . . .
H7BA H 1.1081 -0.3055 0.0539 0.040 Uiso 1 1 calc R U . . .
C8B C 1.1478(5) -0.28336(10) -0.0953(4) 0.0424(11) Uani 1 1 d . . . . .
H8BA H 1.2030 -0.3027 -0.1203 0.051 Uiso 1 1 calc R U . . .
C9B C 1.1252(4) -0.25297(9) -0.1646(3) 0.0343(9) Uani 1 1 d . . . . .
C10B C 1.1797(5) -0.24683(12) -0.2728(3) 0.0502(12) Uani 1 1 d . . . . .
H10B H 1.2362 -0.2645 -0.3061 0.060 Uiso 1 1 calc R U . . .
C11B C 1.1502(5) -0.21525(12) -0.3288(3) 0.0478(12) Uani 1 1 d . . . . .
H11B H 1.1878 -0.2116 -0.4004 0.057 Uiso 1 1 calc R U . . .
C12B C 1.0653(4) -0.18772(11) -0.2834(3) 0.0349(9) Uani 1 1 d . . . . .
H12B H 1.0473 -0.1662 -0.3240 0.042 Uiso 1 1 calc R U . . .
C13B C 0.7641(3) -0.20096(7) 0.1489(2) 0.0165(14) Uani 0.472(2) 1 d DG U P C 1
C14B C 0.6304(4) -0.21948(9) 0.1144(3) 0.0203(14) Uani 0.472(2) 1 d DG U P C 1
C15B C 0.5616(4) -0.23883(11) 0.1944(4) 0.0304(17) Uani 0.472(2) 1 d G U P C 1
H15B H 0.4702 -0.2515 0.1709 0.036 Uiso 0.472(2) 1 calc R U P C 1
C16B C 0.6265(6) -0.23966(12) 0.3090(3) 0.0334(18) Uani 0.472(2) 1 d G U P C 1
H16B H 0.5795 -0.2529 0.3637 0.040 Uiso 0.472(2) 1 calc R U P C 1
C17B C 0.7603(5) -0.22114(13) 0.3435(2) 0.039(2) Uani 0.472(2) 1 d G U P C 1
H17B H 0.8047 -0.2217 0.4218 0.046 Uiso 0.472(2) 1 calc R U P C 1
C18B C 0.8291(4) -0.20179(10) 0.2634(2) 0.0286(17) Uani 0.472(2) 1 d DG U P C 1
C19B C 0.5554(5) -0.21958(11) -0.0099(4) 0.0228(15) Uani 0.472(2) 1 d D U P C 1
H19B H 0.6244 -0.2062 -0.0558 0.027 Uiso 0.472(2) 1 calc R U P C 1
C20B C 0.4015(6) -0.20063(18) -0.0245(9) 0.043(2) Uani 0.472(2) 1 d D U P C 1
H20D H 0.4179 -0.1754 -0.0117 0.064 Uiso 0.472(2) 1 calc R U P C 1
H20E H 0.3378 -0.2098 0.0315 0.064 Uiso 0.472(2) 1 calc R U P C 1
H20F H 0.3500 -0.2045 -0.1027 0.064 Uiso 0.472(2) 1 calc R U P C 1
C21B C 0.5372(10) -0.25648(13) -0.0627(7) 0.037(2) Uani 0.472(2) 1 d D U P C 1
H21D H 0.6372 -0.2680 -0.0563 0.056 Uiso 0.472(2) 1 calc R U P C 1
H21E H 0.4950 -0.2547 -0.1440 0.056 Uiso 0.472(2) 1 calc R U P C 1
H21F H 0.4679 -0.2703 -0.0213 0.056 Uiso 0.472(2) 1 calc R U P C 1
C22B C 0.9828(5) -0.18509(13) 0.3012(5) 0.038(2) Uani 0.472(2) 1 d D U P C 1
H22B H 1.0103 -0.1719 0.2327 0.046 Uiso 0.472(2) 1 calc R U P C 1
C23B C 1.1127(8) -0.21147(18) 0.3334(8) 0.055(3) Uani 0.472(2) 1 d D U P C 1
H23D H 1.1062 -0.2303 0.2759 0.082 Uiso 0.472(2) 1 calc R U P C 1
H23E H 1.1036 -0.2215 0.4094 0.082 Uiso 0.472(2) 1 calc R U P C 1
H23F H 1.2113 -0.1995 0.3355 0.082 Uiso 0.472(2) 1 calc R U P C 1
C24B C 0.9856(14) -0.15801(18) 0.3985(5) 0.060(3) Uani 0.472(2) 1 d D U P C 1
H24D H 0.9328 -0.1366 0.3688 0.090 Uiso 0.472(2) 1 calc R U P C 1
H24E H 1.0917 -0.1524 0.4280 0.090 Uiso 0.472(2) 1 calc R U P C 1
H24F H 0.9339 -0.1677 0.4609 0.090 Uiso 0.472(2) 1 calc R U P C 1
C13Q C 0.8038(3) -0.19582(7) 0.1808(2) 0.0180(13) Uani 0.528(2) 1 d DG U P C 2
C14Q C 0.6688(3) -0.21490(10) 0.1759(3) 0.0284(15) Uani 0.528(2) 1 d DG U P C 2
C15Q C 0.6390(5) -0.23492(12) 0.2699(4) 0.0392(18) Uani 0.528(2) 1 d G U P C 2
H15C H 0.5467 -0.2480 0.2665 0.047 Uiso 0.528(2) 1 calc R U P C 2
C16Q C 0.7442(6) -0.23585(12) 0.3689(3) 0.051(2) Uani 0.528(2) 1 d G U P C 2
H16C H 0.7239 -0.2495 0.4331 0.061 Uiso 0.528(2) 1 calc R U P C 2
C17Q C 0.8792(5) -0.21677(13) 0.3738(3) 0.047(2) Uani 0.528(2) 1 d G U P C 2
H17C H 0.9512 -0.2174 0.4414 0.056 Uiso 0.528(2) 1 calc R U P C 2
C18Q C 0.9090(3) -0.19675(10) 0.2798(3) 0.0270(15) Uani 0.528(2) 1 d DG U P C 2
C19Q C 0.5464(5) -0.21425(13) 0.0732(4) 0.0332(16) Uani 0.528(2) 1 d D U P C 2
H19C H 0.5603 -0.1919 0.0310 0.040 Uiso 0.528(2) 1 calc R U P C 2
C20Q C 0.3831(6) -0.2138(3) 0.1051(8) 0.067(3) Uani 0.528(2) 1 d D U P C 2
H20G H 0.3745 -0.1955 0.1629 0.101 Uiso 0.528(2) 1 calc R U P C 2
H20H H 0.3594 -0.2367 0.1367 0.101 Uiso 0.528(2) 1 calc R U P C 2
H20I H 0.3111 -0.2088 0.0362 0.101 Uiso 0.528(2) 1 calc R U P C 2
C21Q C 0.5646(9) -0.24426(16) -0.0110(5) 0.053(2) Uani 0.528(2) 1 d D U P C 2
H21G H 0.6648 -0.2425 -0.0385 0.080 Uiso 0.528(2) 1 calc R U P C 2
H21H H 0.4841 -0.2426 -0.0766 0.080 Uiso 0.528(2) 1 calc R U P C 2
H21I H 0.5566 -0.2668 0.0282 0.080 Uiso 0.528(2) 1 calc R U P C 2
C22Q C 1.0574(4) -0.17605(12) 0.2886(4) 0.0329(16) Uani 0.528(2) 1 d D U P C 2
H22C H 1.0548 -0.1624 0.2153 0.039 Uiso 0.528(2) 1 calc R U P C 2
C23Q C 1.2003(6) -0.19901(19) 0.2974(8) 0.055(3) Uani 0.528(2) 1 d D U P C 2
H23G H 1.1889 -0.2165 0.2356 0.083 Uiso 0.528(2) 1 calc R U P C 2
H23H H 1.2140 -0.2109 0.3722 0.083 Uiso 0.528(2) 1 calc R U P C 2
H23I H 1.2897 -0.1843 0.2900 0.083 Uiso 0.528(2) 1 calc R U P C 2
C24Q C 1.0775(11) -0.14921(17) 0.3869(5) 0.054(3) Uani 0.528(2) 1 d D U P C 2
H24G H 0.9928 -0.1324 0.3769 0.081 Uiso 0.528(2) 1 calc R U P C 2
H24H H 1.1744 -0.1367 0.3858 0.081 Uiso 0.528(2) 1 calc R U P C 2
H24I H 1.0780 -0.1614 0.4607 0.081 Uiso 0.528(2) 1 calc R U P C 2
C25B C 0.8483(4) -0.12003(8) -0.2145(3) 0.0191(7) Uani 1 1 d . . . . .
C26B C 0.9473(4) -0.09174(8) -0.2251(3) 0.0264(8) Uani 1 1 d . . . . .
C27B C 0.9365(5) -0.07371(10) -0.3292(3) 0.0450(11) Uani 1 1 d . . . . .
H27B H 1.0070 -0.0554 -0.3390 0.054 Uiso 1 1 calc R U . . .
C28B C 0.8249(6) -0.08202(13) -0.4182(4) 0.0667(15) Uani 1 1 d . . . . .
H28B H 0.8181 -0.0693 -0.4884 0.080 Uiso 1 1 calc R U . . .
C29B C 0.7226(6) -0.10891(11) -0.4056(3) 0.0520(13) Uani 1 1 d . . . . .
H29B H 0.6443 -0.1140 -0.4667 0.062 Uiso 1 1 calc R U . . .
C30B C 1.0642(3) -0.08040(10) -0.1255(3) 0.0360(9) Uani 1 1 d D U . . .
H30A H 1.0374 -0.0950 -0.0600 0.043 Uiso 1 1 calc R U . D 1
C31B C 0.7330(4) -0.12863(10) -0.3044(3) 0.0334(9) Uani 1 1 d . . . . .
C32B C 1.2179(6) -0.0954(3) -0.1481(9) 0.085(4) Uani 0.540(10) 1 d D U P E 1
H32D H 1.2091 -0.1209 -0.1581 0.128 Uiso 0.540(10) 1 calc R U P E 1
H32E H 1.2951 -0.0901 -0.0826 0.128 Uiso 0.540(10) 1 calc R U P E 1
H32F H 1.2482 -0.0848 -0.2181 0.128 Uiso 0.540(10) 1 calc R U P E 1
C32Q C 1.2216(6) -0.0712(3) -0.1587(8) 0.064(3) Uani 0.460(10) 1 d D U P E 2
H32J H 1.2125 -0.0510 -0.2111 0.096 Uiso 0.460(10) 1 calc R U P E 2
H32K H 1.2622 -0.0914 -0.1971 0.096 Uiso 0.460(10) 1 calc R U P E 2
H32L H 1.2909 -0.0653 -0.0891 0.096 Uiso 0.460(10) 1 calc R U P E 2
C33B C 1.0370(8) -0.04360(16) -0.0868(6) 0.094(2) Uani 1 1 d . U . . .
H33D H 1.1192 -0.0367 -0.0267 0.142 Uiso 1 1 calc R U . . .
H33E H 0.9388 -0.0425 -0.0560 0.142 Uiso 1 1 calc R U . . .
H33F H 1.0351 -0.0275 -0.1524 0.142 Uiso 1 1 calc R U . . .
C34B C 0.6176(3) -0.15733(9) -0.2942(3) 0.0574(13) Uani 1 1 d D . . . .
H34B H 0.6444 -0.1690 -0.2178 0.069 Uiso 0.5 1 calc R U P F 1
H34C H 0.6109 -0.1595 -0.2098 0.069 Uiso 0.25 1 calc R U P G 2
H34D H 0.6778 -0.1753 -0.2452 0.069 Uiso 0.25 1 calc R U P H 3
C35B C 0.6178(13) -0.18536(16) -0.3874(6) 0.067(3) Uani 0.5 1 d D U P I 1
H35D H 0.5542 -0.2052 -0.3694 0.100 Uiso 0.5 1 calc R U P I 1
H35E H 0.7226 -0.1935 -0.3905 0.100 Uiso 0.5 1 calc R U P I 1
H35F H 0.5767 -0.1754 -0.4622 0.100 Uiso 0.5 1 calc R U P I 1
C36B C 0.4536(6) -0.1442(3) -0.3006(11) 0.097(4) Uani 0.5 1 d D U P I 1
H36D H 0.3927 -0.1611 -0.2628 0.146 Uiso 0.5 1 calc R U P I 1
H36E H 0.4103 -0.1416 -0.3815 0.146 Uiso 0.5 1 calc R U P I 1
H36F H 0.4524 -0.1214 -0.2616 0.146 Uiso 0.5 1 calc R U P I 1
C35S C 0.6422(15) -0.19425(15) -0.3347(9) 0.032(3) Uani 0.25 1 d D U P I 2
H35G H 0.7371 -0.2036 -0.2934 0.047 Uiso 0.25 1 calc R U P I 2
H35H H 0.6494 -0.1940 -0.4176 0.047 Uiso 0.25 1 calc R U P I 2
H35I H 0.5562 -0.2091 -0.3194 0.047 Uiso 0.25 1 calc R U P I 2
C36S C 0.4629(7) -0.1412(2) -0.3462(9) 0.0197(19) Uani 0.25 1 d D U P I 2
H36G H 0.4447 -0.1194 -0.3052 0.030 Uiso 0.25 1 calc R U P I 2
H36H H 0.3803 -0.1579 -0.3384 0.030 Uiso 0.25 1 calc R U P I 2
H36I H 0.4658 -0.1360 -0.4280 0.030 Uiso 0.25 1 calc R U P I 2
C35Q C 0.5774(17) -0.1767(2) -0.4100(5) 0.030(3) Uani 0.25 1 d D U P I 3
H35J H 0.6716 -0.1825 -0.4421 0.044 Uiso 0.25 1 calc R U P I 3
H35K H 0.5135 -0.1615 -0.4639 0.044 Uiso 0.25 1 calc R U P I 3
H35L H 0.5216 -0.1983 -0.3974 0.044 Uiso 0.25 1 calc R U P I 3
C36Q C 0.4813(7) -0.1511(3) -0.2308(7) 0.0197(19) Uani 0.25 1 d D U P I 3
H36J H 0.5160 -0.1419 -0.1536 0.030 Uiso 0.25 1 calc R U P I 3
H36K H 0.4265 -0.1732 -0.2242 0.030 Uiso 0.25 1 calc R U P I 3
H36L H 0.4128 -0.1340 -0.2734 0.030 Uiso 0.25 1 calc R U P I 3
C37B C 0.5126(7) -0.12821(15) 0.2043(5) 0.0812(16) Uani 1 1 d . . . . .
H37B H 0.5228 -0.1538 0.1870 0.097 Uiso 1 1 calc R U . . .
C38B C 0.5944(7) -0.11063(13) 0.2929(4) 0.0773(15) Uani 1 1 d . . . . .
H38B H 0.6744 -0.1216 0.3500 0.093 Uiso 1 1 calc R U . . .
C39B C 0.5438(6) -0.07650(13) 0.2986(4) 0.0646(14) Uani 1 1 d . . . . .
H39B H 0.5772 -0.0591 0.3606 0.077 Uiso 1 1 calc R U . . .
C40B C 0.4207(6) -0.07245(14) 0.2080(5) 0.0810(15) Uani 1 1 d . . . . .
H40B H 0.3510 -0.0517 0.1942 0.097 Uiso 1 1 calc R U . . .
C41B C 0.4035(6) -0.1063(2) 0.1509(5) 0.086(2) Uani 1 1 d . . . . .
H41B H 0.3208 -0.1129 0.0882 0.103 Uiso 1 1 calc R U . . .
C42B C 0.8679(5) -0.08401(10) 0.1665(3) 0.0408(10) Uani 1 1 d . . . . .
C43B C 0.6066(4) -0.07621(8) -0.0454(3) 0.0284(8) Uani 1 1 d . . . . .
C44B C 0.6907(4) -0.03206(9) 0.1062(3) 0.0330(9) Uani 1 1 d . . . . .

loop_
_atom_site_aniso_label
_atom_site_aniso_U_11
_atom_site_aniso_U_22
_atom_site_aniso_U_33
_atom_site_aniso_U_23
_atom_site_aniso_U_13
_atom_site_aniso_U_12
Ga1A 0.01875(14) 0.01340(13) 0.01674(13) 0.00056(12) 0.00141(11) 0.00011(13)
Mo1A 0.01944(10) 0.02627(12) 0.01945(11) 0.00230(11) 0.00492(9) 0.00396(11)
N1A 0.0196(12) 0.0114(10) 0.0190(11) 0.0010(9) 0.0026(10) -0.0018(9)
N2A 0.0220(12) 0.0103(10) 0.0198(12) -0.0007(9) 0.0023(10) -0.0022(9)
O1A 0.0227(12) 0.0401(14) 0.0276(12) -0.0011(10) -0.0010(10) 0.0056(10)
O2A 0.0450(15) 0.0264(12) 0.0307(13) -0.0039(10) 0.0049(11) 0.0118(11)
O3A 0.0472(17) 0.0607(18) 0.0324(14) -0.0208(13) -0.0019(13) 0.0069(14)
C1A 0.0147(13) 0.0184(13) 0.0184(13) -0.0022(11) -0.0018(11) 0.0028(11)
C2A 0.0141(12) 0.0206(14) 0.0190(12) 0.0003(11) -0.0018(10) 0.0015(12)
C3A 0.0183(14) 0.0229(14) 0.0184(13) 0.0023(11) 0.0029(11) 0.0014(11)
C4A 0.0121(13) 0.0247(14) 0.0192(14) 0.0000(12) 0.0001(11) 0.0028(11)
C5A 0.0171(14) 0.0183(13) 0.0245(15) -0.0038(12) 0.0010(12) 0.0021(11)
C6A 0.0320(18) 0.0230(15) 0.0260(16) -0.0054(13) 0.0028(14) 0.0019(14)
C7A 0.039(2) 0.0337(18) 0.0318(18) -0.0139(15) -0.0013(16) 0.0119(16)
C8A 0.0269(17) 0.0432(19) 0.0215(15) -0.0087(14) 0.0030(13) 0.0100(15)
C9A 0.0154(14) 0.0362(17) 0.0207(15) -0.0014(13) -0.0015(12) 0.0085(13)
C10A 0.0239(15) 0.053(2) 0.0205(14) 0.0009(17) 0.0042(12) -0.0002(18)
C11A 0.0304(18) 0.048(2) 0.0296(18) 0.0093(16) 0.0092(15) -0.0048(17)
C12A 0.0269(16) 0.0295(16) 0.0279(16) 0.0052(13) 0.0062(13) -0.0018(14)
C13A 0.0383(18) 0.0160(13) 0.0206(14) -0.0046(12) 0.0091(13) -0.0101(13)
C14A 0.0353(19) 0.057(2) 0.053(2) -0.0349(17) 0.0192(17) -0.0265(17)
C15A 0.063(3) 0.078(3) 0.104(3) -0.050(2) 0.028(2) -0.036(2)
C16A 0.096(3) 0.059(3) 0.102(3) -0.011(2) 0.062(2) -0.032(2)
C17A 0.118(3) 0.032(2) 0.050(2) -0.0018(18) 0.044(2) -0.006(2)
C18A 0.118(4) 0.0120(15) 0.0248(18) 0.0001(13) 0.018(2) 0.001(2)
C19A 0.0216(19) 0.117(4) 0.046(2) -0.027(3) -0.0153(18) 0.003(2)
C20A 0.076(4) 0.141(5) 0.069(3) -0.034(3) 0.002(3) 0.011(3)
C21A 0.047(3) 0.169(6) 0.073(4) -0.045(4) -0.005(3) 0.035(4)
C22A 0.070(4) 0.036(3) 0.032(4) 0.006(3) -0.006(3) 0.022(3)
C23A 0.069(6) 0.061(5) 0.047(5) 0.018(4) -0.010(5) -0.012(5)
C24A 0.052(5) 0.068(6) 0.050(5) 0.001(4) -0.007(4) 0.024(4)
C22R 0.061(4) 0.041(3) 0.035(3) 0.007(3) 0.014(3) 0.018(3)
C23R 0.066(5) 0.042(4) 0.067(5) 0.006(4) -0.010(4) 0.017(4)
C24R 0.062(5) 0.054(4) 0.043(4) 0.033(3) 0.009(4) 0.025(4)
C25A 0.0211(14) 0.0108(12) 0.0242(14) 0.0008(11) 0.0047(12) -0.0007(11)
C26A 0.0294(17) 0.0153(13) 0.0262(16) 0.0056(12) 0.0023(13) 0.0026(12)
C27A 0.051(2) 0.0192(15) 0.0313(18) 0.0093(13) 0.0032(17) 0.0050(15)
C28A 0.070(3) 0.0101(13) 0.0353(19) 0.0016(13) 0.0105(19) -0.0022(16)
C29A 0.044(2) 0.0185(14) 0.0259(16) -0.0045(13) 0.0059(15) -0.0092(14)
C30A 0.0279(16) 0.0197(14) 0.0218(15) -0.0005(12) 0.0073(13) -0.0011(12)
C31A 0.0321(18) 0.0247(16) 0.0379(19) 0.0124(14) -0.0102(16) -0.0012(14)
C32A 0.044(4) 0.047(3) 0.039(3) -0.025(3) 0.005(3) 0.011(3)
C33A 0.059(5) 0.079(5) 0.044(4) 0.002(4) 0.000(4) -0.014(4)
C32R 0.037(5) 0.067(6) 0.027(4) -0.026(4) 0.018(3) -0.008(4)
C33R 0.039(5) 0.053(5) 0.029(4) 0.000(4) 0.011(4) -0.021(4)
C34A 0.0271(17) 0.0209(14) 0.0296(16) -0.0051(13) -0.0020(14) -0.0028(13)
C35A 0.047(3) 0.099(4) 0.061(3) 0.002(3) 0.008(2) 0.010(3)
C36A 0.059(3) 0.0317(19) 0.034(2) -0.0020(16) -0.0074(19) 0.0000(19)
C37A 0.041(2) 0.0371(19) 0.050(2) -0.0010(17) 0.0225(17) -0.0167(16)
C38A 0.048(2) 0.035(2) 0.062(3) 0.0204(18) 0.0227(19) 0.0011(18)
C39A 0.054(2) 0.066(3) 0.038(2) 0.0174(19) 0.0240(17) -0.009(2)
C40A 0.043(2) 0.052(3) 0.068(2) -0.001(2) 0.0440(16) -0.0007(18)
C41A 0.0215(18) 0.060(3) 0.067(3) 0.014(2) 0.0081(18) -0.0093(18)
C42A 0.0258(15) 0.0268(16) 0.0148(13) -0.0024(11) 0.0012(11) 0.0033(12)
C43A 0.0197(14) 0.0200(14) 0.0204(14) -0.0048(11) 0.0005(12) 0.0024(12)
C44A 0.0291(17) 0.044(2) 0.0249(17) -0.0013(15) 0.0030(14) 0.0155(15)
Ga1B 0.02114(15) 0.01456(13) 0.01667(14) 0.00003(12) 0.00352(12) 0.00292(13)
Mo1B 0.03829(15) 0.02436(12) 0.01651(11) -0.00460(11) -0.00062(11) 0.01442(12)
N1B 0.0182(12) 0.0179(11) 0.0199(12) 0.0047(9) 0.0063(10) 0.0027(10)
N2B 0.0217(12) 0.0151(11) 0.0166(11) 0.0021(9) 0.0044(9) 0.0045(9)
O1B 0.0539(17) 0.0319(13) 0.079(2) -0.0146(15) -0.0372(15) 0.0144(14)
O2B 0.0557(16) 0.0369(13) 0.0212(12) -0.0030(10) -0.0059(12) 0.0204(12)
O3B 0.0512(16) 0.0226(12) 0.0449(15) -0.0066(11) 0.0016(13) 0.0110(12)
C1B 0.0150(13) 0.0192(13) 0.0200(14) 0.0026(11) 0.0027(11) 0.0019(11)
C2B 0.0145(13) 0.0204(13) 0.0202(14) -0.0022(11) 0.0000(11) 0.0061(11)
C3B 0.0209(15) 0.0302(16) 0.0181(14) -0.0036(12) -0.0012(12) 0.0083(13)
C4B 0.0225(15) 0.0214(14) 0.0235(15) -0.0069(12) -0.0062(12) 0.0078(12)
C5B 0.0136(13) 0.0159(13) 0.0277(15) -0.0008(12) -0.0013(12) 0.0006(11)
C6B 0.0197(15) 0.0202(14) 0.0397(19) 0.0055(13) 0.0003(14) -0.0009(12)
C7B 0.0278(18) 0.0153(14) 0.056(2) 0.0037(15) -0.0025(17) 0.0059(13)
C8B 0.039(2) 0.0292(17) 0.056(2) -0.0158(17) -0.0081(18) 0.0196(16)
C9B 0.040(2) 0.0316(17) 0.0290(17) -0.0121(14) -0.0024(15) 0.0168(15)
C10B 0.056(2) 0.064(2) 0.0295(19) -0.0176(18) 0.0005(18) 0.033(2)
C11B 0.054(2) 0.067(3) 0.0231(17) -0.0086(18) 0.0073(17) 0.029(2)
C12B 0.039(2) 0.047(2) 0.0177(15) -0.0014(14) 0.0011(14) 0.0229(16)
C13B 0.019(3) 0.018(2) 0.013(2) 0.000(2) 0.003(2) -0.002(2)
C14B 0.020(3) 0.020(3) 0.022(3) 0.003(2) 0.007(2) 0.005(2)
C15B 0.035(3) 0.024(3) 0.035(3) 0.002(3) 0.017(3) -0.003(3)
C16B 0.052(4) 0.023(3) 0.029(3) 0.009(2) 0.020(3) 0.004(3)
C17B 0.051(4) 0.036(3) 0.032(3) 0.009(3) 0.018(3) 0.005(3)
C18B 0.033(3) 0.028(3) 0.026(3) 0.000(3) 0.005(3) -0.003(3)
C19B 0.017(3) 0.020(3) 0.032(3) -0.001(2) 0.002(2) -0.001(2)
C20B 0.022(4) 0.029(4) 0.072(5) -0.010(4) -0.013(4) 0.007(3)
C21B 0.034(4) 0.029(4) 0.051(5) -0.003(3) 0.012(3) 0.002(3)
C22B 0.048(4) 0.043(4) 0.022(3) 0.007(3) -0.001(3) -0.003(3)
C23B 0.064(6) 0.059(5) 0.038(4) -0.012(4) -0.009(4) 0.010(5)
C24B 0.079(6) 0.045(5) 0.047(5) -0.003(4) -0.021(5) 0.015(5)
C13Q 0.020(2) 0.018(2) 0.017(2) 0.0003(19) 0.006(2) 0.001(2)
C14Q 0.025(3) 0.025(3) 0.036(3) -0.005(2) 0.008(2) 0.000(2)
C15Q 0.048(3) 0.029(3) 0.045(3) 0.005(3) 0.026(3) -0.001(3)
C16Q 0.062(4) 0.053(4) 0.043(3) 0.004(3) 0.029(3) -0.013(3)
C17Q 0.057(4) 0.049(4) 0.037(3) 0.005(3) 0.015(3) -0.006(3)
C18Q 0.028(3) 0.032(3) 0.022(3) 0.007(2) 0.007(2) -0.003(2)
C19Q 0.031(3) 0.022(3) 0.045(3) 0.001(2) 0.000(3) -0.007(2)
C20Q 0.034(4) 0.061(5) 0.107(6) -0.036(5) 0.010(4) 0.001(4)
C21Q 0.036(4) 0.070(5) 0.056(5) -0.029(4) 0.012(3) -0.002(4)
C22Q 0.031(3) 0.046(3) 0.021(3) 0.006(2) 0.002(2) -0.006(3)
C23Q 0.044(4) 0.067(5) 0.055(5) -0.007(4) 0.004(4) 0.000(4)
C24Q 0.055(5) 0.064(5) 0.044(4) 0.002(4) 0.006(4) 0.002(4)
C25B 0.0200(14) 0.0167(13) 0.0196(14) -0.0022(11) -0.0010(12) 0.0042(11)
C26B 0.0326(18) 0.0204(15) 0.0257(16) 0.0043(12) 0.0012(14) 0.0012(13)
C27B 0.063(3) 0.0309(18) 0.037(2) 0.0176(15) -0.0088(19) -0.0187(17)
C28B 0.111(4) 0.049(2) 0.0314(19) 0.0247(19) -0.022(2) -0.028(3)
C29B 0.075(3) 0.046(2) 0.028(2) 0.0101(17) -0.020(2) -0.023(2)
C30B 0.0314(18) 0.0421(18) 0.0324(17) 0.0082(16) -0.0042(14) -0.0167(16)
C31B 0.041(2) 0.0339(18) 0.0228(16) 0.0033(15) -0.0047(15) -0.0053(16)
C32B 0.052(5) 0.111(8) 0.085(6) 0.014(6) -0.020(5) -0.005(5)
C32Q 0.024(4) 0.084(7) 0.084(7) -0.024(5) 0.002(4) 0.002(4)
C33B 0.116(4) 0.073(3) 0.083(3) -0.026(3) -0.032(3) -0.012(3)
C34B 0.058(3) 0.070(3) 0.036(2) 0.013(2) -0.0248(19) -0.038(2)
C35B 0.069(5) 0.026(4) 0.105(6) -0.009(4) 0.010(4) 0.014(4)
C36B 0.093(6) 0.099(6) 0.111(6) -0.034(5) 0.057(4) -0.008(5)
C35S 0.031(6) 0.038(6) 0.021(5) 0.014(5) -0.014(5) -0.010(5)
C36S 0.025(4) 0.016(3) 0.017(4) -0.002(3) -0.002(3) -0.003(3)
C35Q 0.033(5) 0.020(5) 0.033(5) 0.005(4) -0.009(4) 0.003(4)
C36Q 0.025(4) 0.016(3) 0.017(4) -0.002(3) -0.002(3) -0.003(3)
C37B 0.106(4) 0.051(3) 0.101(3) -0.013(3) 0.071(3) 0.003(3)
C38B 0.123(4) 0.067(3) 0.051(2) 0.036(2) 0.046(2) 0.057(3)
C39B 0.100(3) 0.060(3) 0.041(2) -0.0181(19) 0.040(2) 0.014(3)
C40B 0.083(3) 0.080(3) 0.094(3) 0.046(2) 0.065(2) 0.060(2)
C41B 0.058(3) 0.155(6) 0.050(3) -0.016(3) 0.026(2) -0.022(4)
C42B 0.049(2) 0.0198(14) 0.046(2) -0.0118(16) -0.0223(17) 0.0172(16)
C43B 0.0321(17) 0.0237(15) 0.0277(16) -0.0057(13) -0.0021(14) 0.0154(13)
C44B 0.0381(19) 0.0301(16) 0.0281(17) -0.0060(14) -0.0065(15) 0.0203(14)

loop_
_atom_type_symbol
_atom_type_description
_atom_type_scat_dispersion_real
_atom_type_scat_dispersion_imag
_atom_type_scat_source
C C 0.0033 0.0016 'International Tables Vol C Tables 4.2.6.8 and 6.1.1.4'
H H 0.0000 0.0000 'International Tables Vol C Tables 4.2.6.8 and 6.1.1.4'
N N 0.0061 0.0033 'International Tables Vol C Tables 4.2.6.8 and 6.1.1.4'
O O 0.0106 0.0060 'International Tables Vol C Tables 4.2.6.8 and 6.1.1.4'
Ga Ga 0.2307 1.6083 'International Tables Vol C Tables 4.2.6.8 and 6.1.1.4'
Mo Mo -1.6832 0.6857 'International Tables Vol C Tables 4.2.6.8 and 6.1.1.4'

loop_
_geom_angle_atom_site_label_1
_geom_angle_atom_site_label_2
_geom_angle_atom_site_label_3
_geom_angle
N1A Ga1A N2A 89.97(11)
N1A Ga1A Mo1A 132.57(8)
N2A Ga1A Mo1A 136.06(8)
C42A Mo1A C43A 106.74(13)
C42A Mo1A C44A 80.80(14)
C43A Mo1A C44A 77.02(14)
C42A Mo1A C40A 144.36(14)
C43A Mo1A C40A 106.46(15)
C44A Mo1A C40A 94.38(16)
C42A Mo1A C39A 108.98(15)
C43A Mo1A C39A 139.86(15)
C44A Mo1A C39A 91.11(16)
C40A Mo1A C39A 35.48(16)
C42A Mo1A C41A 146.31(15)
C43A Mo1A C41A 98.58(14)
C44A Mo1A C41A 127.25(16)
C40A Mo1A C41A 35.60(16)
C39A Mo1A C41A 58.65(16)
C42A Mo1A C37A 111.09(14)
C43A Mo1A C37A 123.02(13)
C44A Mo1A C37A 148.86(15)
C40A Mo1A C37A 58.77(15)
C39A Mo1A C37A 58.00(16)
C41A Mo1A C37A 35.22(15)
C42A Mo1A C38A 93.10(14)
C43A Mo1A C38A 156.53(14)
C44A Mo1A C38A 119.45(16)
C40A Mo1A C38A 58.51(16)
C39A Mo1A C38A 34.50(16)
C41A Mo1A C38A 58.43(16)
C37A Mo1A C38A 34.91(15)
C42A Mo1A Ga1A 69.06(8)
C43A Mo1A Ga1A 68.84(9)
C44A Mo1A Ga1A 124.13(11)
C40A Mo1A Ga1A 136.59(11)
C39A Mo1A Ga1A 142.34(12)
C41A Mo1A Ga1A 101.09(12)
C37A Mo1A Ga1A 86.81(10)
C38A Mo1A Ga1A 108.42(11)
C1A N1A C13A 120.9(2)
C1A N1A Ga1A 107.78(18)
C13A N1A Ga1A 130.3(2)
C2A N2A C25A 120.0(3)
C2A N2A Ga1A 107.54(19)
C25A N2A Ga1A 129.9(2)
N1A C1A C2A 117.4(3)
N1A C1A C5A 133.6(3)
C2A C1A C5A 108.9(3)
C1A C2A N2A 117.3(3)
C1A C2A C3A 109.3(3)
N2A C2A C3A 133.4(3)
C12A C3A C4A 118.4(3)
C12A C3A C2A 136.6(3)
C4A C3A C2A 105.0(3)
C9A C4A C5A 124.1(3)
C9A C4A C3A 124.3(3)
C5A C4A C3A 111.6(3)
C6A C5A C4A 118.3(3)
C6A C5A C1A 136.5(3)
C4A C5A C1A 105.1(3)
C5A C6A C7A 118.0(3)
C8A C7A C6A 123.6(3)
C7A C8A C9A 119.4(3)
C4A C9A C8A 116.6(3)
C4A C9A C10A 116.1(3)
C8A C9A C10A 127.3(3)
C11A C10A C9A 119.8(3)
C10A C11A C12A 123.9(4)
C3A C12A C11A 117.6(3)
C18A C13A C14A 123.2(3)
C18A C13A N1A 118.1(3)
C14A C13A N1A 118.6(3)
C13A C14A C15A 114.0(4)
C13A C14A C19A 122.4(4)
C15A C14A C19A 123.5(4)
C16A C15A C14A 120.3(5)
C17A C16A C15A 124.8(5)
C16A C17A C18A 119.0(5)
C17A C18A C13A 118.5(4)
C17A C18A C22R 116.0(4)
C13A C18A C22R 123.6(3)
C17A C18A C22A 120.8(4)
C13A C18A C22A 119.6(4)
C14A C19A C20A 115.2(5)
C14A C19A C21A 110.4(4)
C20A C19A C21A 110.2(4)
C24A C22A C23A 101.7(5)
C24A C22A C18A 123.4(5)
C23A C22A C18A 119.9(5)
C18A C22R C23R 99.6(4)
C18A C22R C24R 109.4(5)
C23R C22R C24R 114.4(6)
C30A C25A C26A 121.3(3)
C30A C25A N2A 119.6(3)
C26A C25A N2A 119.0(3)
C27A C26A C25A 117.6(3)
C27A C26A C31A 119.9(3)
C25A C26A C31A 122.5(3)
C28A C27A C26A 121.4(3)
C27A C28A C29A 120.3(3)
C30A C29A C28A 120.3(3)
C29A C30A C25A 119.1(3)
C29A C30A C34A 120.2(3)
C25A C30A C34A 120.7(3)
C33R C31A C26A 116.4(4)
C32A C31A C26A 114.0(4)
C33R C31A C32R 109.1(5)
C26A C31A C32R 115.7(4)
C32A C31A C33A 110.3(4)
C26A C31A C33A 106.2(4)
C35A C34A C36A 110.1(3)
C35A C34A C30A 110.2(3)
C36A C34A C30A 111.9(3)
C38A C37A C41A 108.2(4)
C38A C37A Mo1A 72.7(2)
C41A C37A Mo1A 72.1(2)
C39A C38A C37A 108.3(4)
C39A C38A Mo1A 72.0(2)
C37A C38A Mo1A 72.4(2)
C38A C39A C40A 108.8(4)
C38A C39A Mo1A 73.5(2)
C40A C39A Mo1A 71.7(2)
C39A C40A C41A 107.4(4)
C39A C40A Mo1A 72.8(2)
C41A C40A Mo1A 73.2(2)
C37A C41A C40A 107.3(4)
C37A C41A Mo1A 72.6(2)
C40A C41A Mo1A 71.2(2)
O1A C42A Mo1A 175.8(3)
O2A C43A Mo1A 175.2(3)
O3A C44A Mo1A 176.6(3)
N2B Ga1B N1B 89.82(10)
N2B Ga1B Mo1B 138.11(7)
N1B Ga1B Mo1B 131.13(7)
C42B Mo1B C43B 106.08(16)
C42B Mo1B C44B 80.26(15)
C43B Mo1B C44B 77.10(14)
C42B Mo1B C38B 93.99(19)
C43B Mo1B C38B 151.69(18)
C44B Mo1B C38B 126.88(17)
C42B Mo1B C39B 105.36(18)
C43B Mo1B C39B 146.04(16)
C44B Mo1B C39B 95.98(17)
C38B Mo1B C39B 34.56(17)
C42B Mo1B C40B 140.50(18)
C43B Mo1B C40B 110.90(16)
C44B Mo1B C40B 94.70(17)
C38B Mo1B C40B 57.93(18)
C39B Mo1B C40B 35.73(18)
C42B Mo1B C37B 114.53(19)
C43B Mo1B C37B 117.72(17)
C44B Mo1B C37B 151.99(17)
C38B Mo1B C37B 34.06(19)
C39B Mo1B C37B 58.02(19)
C40B Mo1B C37B 58.43(19)
C42B Mo1B C41B 148.1(2)
C43B Mo1B C41B 98.18(17)
C44B Mo1B C41B 126.0(2)
C38B Mo1B C41B 56.7(2)
C39B Mo1B C41B 58.84(19)
C40B Mo1B C41B 36.1(2)
C37B Mo1B C41B 33.9(2)
C42B Mo1B Ga1B 68.04(11)
C43B Mo1B Ga1B 69.89(9)
C44B Mo1B Ga1B 124.30(11)
C38B Mo1B Ga1B 100.71(12)
C39B Mo1B Ga1B 135.27(13)
C40B Mo1B Ga1B 138.42(14)
C37B Mo1B Ga1B 83.71(13)
C41B Mo1B Ga1B 102.55(17)
C1B N1B C13B 115.9(2)
C1B N1B C13Q 122.8(2)
C1B N1B Ga1B 107.96(18)
C13B N1B Ga1B 129.1(2)
C13Q N1B Ga1B 129.05(19)
C2B N2B C25B 119.7(2)
C2B N2B Ga1B 107.78(19)
C25B N2B Ga1B 131.1(2)
C2B C1B N1B 117.4(3)
C2B C1B C5B 109.0(3)
N1B C1B C5B 133.6(3)
C1B C2B N2B 117.0(3)
C1B C2B C3B 110.1(3)
N2B C2B C3B 133.0(3)
C12B C3B C4B 118.0(3)
C12B C3B C2B 137.7(3)
C4B C3B C2B 104.2(3)
C9B C4B C5B 123.3(3)
C9B C4B C3B 124.7(3)
C5B C4B C3B 111.9(3)
C6B C5B C4B 118.4(3)
C6B C5B C1B 136.7(3)
C4B C5B C1B 104.8(3)
C5B C6B C7B 118.7(3)
C8B C7B C6B 122.3(3)
C7B C8B C9B 120.2(3)
C4B C9B C8B 116.9(4)
C4B C9B C10B 115.9(3)
C8B C9B C10B 127.2(4)
C11B C10B C9B 120.0(4)
C10B C11B C12B 122.7(4)
C3B C12B C11B 118.7(4)
C14B C13B C18B 120.0
C14B C13B N1B 123.7(2)
C18B C13B N1B 115.9(2)
C13B C14B C15B 120.0
C13B C14B C19B 122.0(3)
C15B C14B C19B 118.0(3)
C16B C15B C14B 120.0
C15B C16B C17B 120.0
C18B C17B C16B 120.0
C17B C18B C13B 120.0
C17B C18B C22B 118.5(3)
C13B C18B C22B 121.2(3)
C14B C19B C20B 112.2(5)
C14B C19B C21B 113.5(4)
C20B C19B C21B 109.9(5)
C18B C22B C24B 115.4(6)
C18B C22B C23B 114.3(4)
C24B C22B C23B 108.4(6)
C14Q C13Q C18Q 120.0
C14Q C13Q N1B 116.9(2)
C18Q C13Q N1B 123.0(2)
C13Q C14Q C15Q 120.0
C13Q C14Q C19Q 123.2(3)
C15Q C14Q C19Q 116.8(3)
C16Q C15Q C14Q 120.0
C15Q C16Q C17Q 120.0
C18Q C17Q C16Q 120.0
C17Q C18Q C13Q 120.0
C17Q C18Q C22Q 118.5(3)
C13Q C18Q C22Q 121.5(3)
C14Q C19Q C21Q 112.2(4)
C14Q C19Q C20Q 113.9(5)
C21Q C19Q C20Q 110.1(5)
C18Q C22Q C23Q 113.8(4)
C18Q C22Q C24Q 114.4(5)
C23Q C22Q C24Q 108.4(5)
C26B C25B C31B 120.8(3)
C26B C25B N2B 119.8(3)
C31B C25B N2B 119.4(3)
C27B C26B C25B 118.8(3)
C27B C26B C30B 119.8(3)
C25B C26B C30B 121.4(3)
C28B C27B C26B 120.8(4)
C27B C28B C29B 120.2(4)
C28B C29B C31B 120.9(4)
C33B C30B C26B 112.2(3)
C33B C30B C32B 125.6(5)
C26B C30B C32B 107.1(4)
C33B C30B C32Q 92.7(5)
C26B C30B C32Q 114.9(4)
C29B C31B C25B 118.3(4)
C29B C31B C34B 118.9(3)
C25B C31B C34B 122.8(3)
C35S C34B C31B 121.6(6)
C31B C34B C36Q 120.8(5)
C31B C34B C36B 113.9(5)
C31B C34B C35B 112.8(5)
C36B C34B C35B 106.3(6)
C31B C34B C35Q 111.0(5)
C36Q C34B C35Q 113.5(7)
C35S C34B C36S 113.7(6)
C31B C34B C36S 104.6(4)
C38B C37B C41B 108.8(5)
C38B C37B Mo1B 72.4(3)
C41B C37B Mo1B 73.7(4)
C37B C38B C39B 110.9(5)
C37B C38B Mo1B 73.6(3)
C39B C38B Mo1B 72.9(3)
C38B C39B C40B 106.6(4)
C38B C39B Mo1B 72.5(3)
C40B C39B Mo1B 72.4(3)
C39B C40B C41B 105.8(4)
C39B C40B Mo1B 71.9(3)
C41B C40B Mo1B 72.7(3)
C37B C41B C40B 107.8(5)
C37B C41B Mo1B 72.4(3)
C40B C41B Mo1B 71.2(3)
O1B C42B Mo1B 175.4(4)
O2B C43B Mo1B 176.5(3)
O3B C44B Mo1B 178.1(3)

loop_
_geom_bond_atom_site_label_1
_geom_bond_atom_site_label_2
_geom_bond_distance
Ga1A N1A 1.877(2)
Ga1A N2A 1.884(3)
Ga1A Mo1A 2.5608(4)
Mo1A C42A 1.977(3)
Mo1A C43A 1.986(3)
Mo1A C44A 2.004(4)
Mo1A C40A 2.323(4)
Mo1A C39A 2.338(4)
Mo1A C41A 2.348(4)
Mo1A C37A 2.355(4)
Mo1A C38A 2.358(4)
N1A C1A 1.385(4)
N1A C13A 1.424(4)
N2A C2A 1.387(4)
N2A C25A 1.434(4)
O1A C42A 1.161(4)
O2A C43A 1.151(4)
O3A C44A 1.145(5)
C1A C2A 1.385(4)
C1A C5A 1.479(4)
C2A C3A 1.472(4)
C3A C12A 1.379(5)
C3A C4A 1.426(4)
C4A C9A 1.394(5)
C4A C5A 1.416(4)
C5A C6A 1.377(4)
C6A C7A 1.434(5)
C7A C8A 1.353(5)
C8A C9A 1.432(5)
C9A C10A 1.436(5)
C10A C11A 1.356(6)
C11A C12A 1.435(5)
C13A C18A 1.402(5)
C13A C14A 1.410(5)
C14A C15A 1.440(7)
C14A C19A 1.497(7)
C15A C16A 1.355(8)
C16A C17A 1.318(8)
C17A C18A 1.390(6)
C18A C22R 1.495(5)
C18A C22A 1.551(5)
C19A C20A 1.523(7)
C19A C21A 1.545(7)
C22A C24A 1.533(5)
C22A C23A 1.536(6)
C22R C23R 1.520(6)
C22R C24R 1.524(5)
C25A C30A 1.399(4)
C25A C26A 1.416(4)
C26A C27A 1.400(4)
C26A C31A 1.519(4)
C27A C28A 1.378(5)
C28A C29A 1.397(5)
C29A C30A 1.390(4)
C30A C34A 1.532(5)
C31A C33R 1.516(5)
C31A C32A 1.517(5)
C31A C32R 1.537(5)
C31A C33A 1.541(5)
C34A C35A 1.525(6)
C34A C36A 1.529(5)
C37A C38A 1.414(6)
C37A C41A 1.423(6)
C38A C39A 1.393(7)
C39A C40A 1.420(6)
C40A C41A 1.428(6)
Ga1B N2B 1.872(3)
Ga1B N1B 1.880(2)
Ga1B Mo1B 2.5489(4)
Mo1B C42B 1.982(4)
Mo1B C43B 1.996(3)
Mo1B C44B 1.996(4)
Mo1B C38B 2.317(5)
Mo1B C39B 2.322(4)
Mo1B C40B 2.329(5)
Mo1B C37B 2.332(6)
Mo1B C41B 2.348(6)
N1B C1B 1.382(4)
N1B C13B 1.409(3)
N1B C13Q 1.449(3)
N2B C2B 1.400(4)
N2B C25B 1.433(4)
O1B C42B 1.158(5)
O2B C43B 1.144(4)
O3B C44B 1.157(4)
C1B C2B 1.378(4)
C1B C5B 1.475(4)
C2B C3B 1.466(4)
C3B C12B 1.363(5)
C3B C4B 1.432(4)
C4B C9B 1.387(5)
C4B C5B 1.417(5)
C5B C6B 1.376(4)
C6B C7B 1.413(5)
C7B C8B 1.370(6)
C8B C9B 1.413(5)
C9B C10B 1.428(6)
C10B C11B 1.378(6)
C11B C12B 1.429(6)
C13B C14B 1.3900
C13B C18B 1.3900
C14B C15B 1.3900
C14B C19B 1.520(4)
C15B C16B 1.3900
C16B C17B 1.3900
C17B C18B 1.3900
C18B C22B 1.512(5)
C19B C20B 1.528(5)
C19B C21B 1.535(5)
C22B C24B 1.534(6)
C22B C23B 1.534(6)
C13Q C14Q 1.3900
C13Q C18Q 1.3900
C14Q C15Q 1.3900
C14Q C19Q 1.510(4)
C15Q C16Q 1.3900
C16Q C17Q 1.3900
C17Q C18Q 1.3900
C18Q C22Q 1.521(4)
C19Q C21Q 1.530(5)
C19Q C20Q 1.533(5)
C22Q C23Q 1.526(5)
C22Q C24Q 1.532(6)
C25B C26B 1.402(4)
C25B C31B 1.406(4)
C26B C27B 1.390(5)
C26B C30B 1.518(5)
C27B C28B 1.377(6)
C28B C29B 1.385(7)
C29B C31B 1.395(5)
C30B C33B 1.501(7)
C30B C32B 1.524(6)
C30B C32Q 1.528(5)
C31B C34B 1.509(5)
C34B C35S 1.507(6)
C34B C36Q 1.509(6)
C34B C36B 1.523(5)
C34B C35B 1.526(5)
C34B C35Q 1.543(6)
C34B C36S 1.550(6)
C37B C38B 1.362(8)
C37B C41B 1.365(8)
C38B C39B 1.378(7)
C39B C40B 1.427(7)
C40B C41B 1.450(9)
